data_1524229
loop_
_publ_author_name
'Clauss, A.'
'Warasteh, M.'
'Weber, K.'

_publ_section_title
;
 Kristallchemische Untersuchung der Mischungsreihe Ni3 Pb2 S2 - Ni3 Pb2
 Se2 sowie eine Bemerkung zur Shandit-Struktur
;
_journal_name_full
;
Neues Jahrbuch fuer Mineralogie. Monatshefte (Band=Jahr) (1950-)
;
_journal_page_first 256
_journal_page_last 268
_journal_volume 1978
_journal_year 1978
_chemical_formula_sum 'Ni3 S2 Sn2'
_chemical_name_systematic 'Ni3 Sn2 S2'
_space_group_IT_number 166
_symmetry_space_group_name_Hall '-P 3* 2'
_symmetry_space_group_name_H-M 'R -3 m :R'
_cell_angle_alpha 60.68
_cell_angle_beta 60.68
_cell_angle_gamma 60.68
_cell_formula_units_Z 1
_cell_length_a 5.404
_cell_length_b 5.404
_cell_length_c 5.404
_cell_volume 113.304
_citation_journal_id_ASTM NJMMAW
_cod_data_source_file Clauss_NJMMAW_1978_236.cif
_cod_data_source_block Ni3S2Sn2
_cod_original_cell_volume 113.3044
_cod_original_sg_symbol_Hall '-R 3 2" (-y+z,x+z,-x+y+z)'
_cod_database_code 1524229

loop_
_symmetry_equiv_pos_as_xyz
x,y,z
z,x,y
y,z,x
-y,-x,-z
-z,-y,-x
-x,-z,-y
-x,-y,-z
-z,-x,-y
-y,-z,-x
y,x,z
z,y,x
x,z,y

loop_
_atom_site_label
_atom_site_type_symbol
_atom_site_fract_x
_atom_site_fract_y
_atom_site_fract_z
_atom_site_occupancy
_atom_site_U_iso_or_equiv
Sn2 Sn+2 0.5 0.5 0.5 1 0.0
S1 S-2 0.215 0.215 0.215 1 0.0
Sn1 Sn+2 0 0 0 1 0.0
Ni1 Ni 0 0.5 0.5 1 0.0
